data_1508013
loop_
_publ_author_name
'Ding, Nan'
'Kanatzidis, Mercouri G.'

_publ_section_title
;
 Selective incarceration of caesium ions by Venus flytrap action of a
 flexible framework sulfide.
;
_journal_issue 3
_journal_name_full 'Nature chemistry'
_journal_page_first 187
_journal_page_last 191
_journal_paper_doi 10.1038/nchem.519
_journal_volume 2
_journal_year 2010
_chemical_formula_sum 'C4 H16 Ga2 N2 O S7 Sb2'
_chemical_formula_weight 715.55
_chemical_name_systematic
; 
 ? 
;
_space_group_IT_number 4
_symmetry_cell_setting monoclinic
_symmetry_space_group_name_Hall 'P 2yb'
_symmetry_space_group_name_H-M 'P 1 21 1'
_atom_sites_solution_hydrogens geom
_atom_sites_solution_primary direct
_atom_sites_solution_secondary difmap
_audit_creation_method SHELXL-97
_cell_angle_alpha 90.00
_cell_angle_beta 106.312(3)
_cell_angle_gamma 90.00
_cell_formula_units_Z 2
_cell_length_a 9.1374(16)
_cell_length_b 10.0229(17)
_cell_length_c 11.704(2)
_cell_measurement_temperature 273(2)
_cell_volume 1028.7(3)
_computing_structure_refinement 'SHELXL-97 (Sheldrick, 1997)'
_computing_structure_solution 'SHELXS-97 (Sheldrick, 1990)'
_diffrn_ambient_temperature 153(2)
_diffrn_measured_fraction_theta_full 0.952
_diffrn_measured_fraction_theta_max 0.952
_diffrn_measurement_device_type SMART
_diffrn_radiation_monochromator graphite
_diffrn_radiation_source 'fine-focus sealed tube'
_diffrn_radiation_type MoK\a
_diffrn_radiation_wavelength 0.71073
_diffrn_reflns_av_R_equivalents 0.0364
_diffrn_reflns_av_sigmaI/netI 0.0612
_diffrn_reflns_limit_h_max 12
_diffrn_reflns_limit_h_min -12
_diffrn_reflns_limit_k_max 13
_diffrn_reflns_limit_k_min -13
_diffrn_reflns_limit_l_max 15
_diffrn_reflns_limit_l_min -15
_diffrn_reflns_number 8440
_diffrn_reflns_theta_full 28.23
_diffrn_reflns_theta_max 28.23
_diffrn_reflns_theta_min 1.81
_exptl_absorpt_coefficient_mu 5.889
_exptl_absorpt_correction_type analytical
_exptl_crystal_colour pale-pink
_exptl_crystal_density_diffrn 2.310
_exptl_crystal_density_method 'not measured'
_exptl_crystal_description plate
_exptl_crystal_F_000 676
_exptl_crystal_size_max 0.300
_exptl_crystal_size_mid 0.260
_exptl_crystal_size_min 0.048
_refine_diff_density_max 6.525
_refine_diff_density_min -1.339
_refine_diff_density_rms 0.388
_refine_ls_abs_structure_details 'Flack H D (1983), Acta Cryst. A39, 876-881'
_refine_ls_abs_structure_Flack 0.01(3)
_refine_ls_extinction_method none
_refine_ls_goodness_of_fit_ref 1.069
_refine_ls_hydrogen_treatment mixed
_refine_ls_matrix_type full
_refine_ls_number_parameters 167
_refine_ls_number_reflns 4667
_refine_ls_number_restraints 1
_refine_ls_restrained_S_all 1.069
_refine_ls_R_factor_all 0.0651
_refine_ls_R_factor_gt 0.0577
_refine_ls_shift/su_max 0.017
_refine_ls_shift/su_mean 0.001
_refine_ls_structure_factor_coef Fsqd
_refine_ls_weighting_details 'calc w=1/[\s^2^(Fo^2^)+(0.0918P)^2^+4.5030P] where P=(Fo^2^+2Fc^2^)/3'
_refine_ls_weighting_scheme calc
_refine_ls_wR_factor_gt 0.1422
_refine_ls_wR_factor_ref 0.1487
_reflns_number_gt 4206
_reflns_number_total 4667
_reflns_threshold_expression >2sigma(I)
_cod_data_source_file nchem.519-s2.cif
_cod_data_source_block '[(CH3)2NH2]2_Ga2_Sb2_S7_(H2O)'
_cod_depositor_comments
;
The following automatic conversions were performed:

'_symmetry_cell_setting' value 'Monoclinic' changed to 'monoclinic'
according to /home/saulius/struct/CIF-dictionaries/cif_core.dic
dictionary named 'cif_core.dic' version 2.4.1 from 2010-06-29.

Automatic conversion script
Id: cif_fix_values 1891 2012-01-12 08:04:46Z andrius 
;
_cod_original_cell_volume 1028.8(3)
_cod_original_sg_symbol_H-M P21
_cod_database_code 1508013

loop_
_symmetry_equiv_pos_as_xyz
'x, y, z'
'-x, y+1/2, -z'

loop_
_atom_site_label
_atom_site_type_symbol
_atom_site_fract_x
_atom_site_fract_y
_atom_site_fract_z
_atom_site_U_iso_or_equiv
_atom_site_adp_type
_atom_site_occupancy
_atom_site_symmetry_multiplicity
_atom_site_calc_flag
_atom_site_refinement_flags
Sb1 Sb 0.96186(7) 0.02241(6) 0.95566(5) 0.01664(17) Uani 1 1 d .
Sb2 Sb 1.54294(7) -0.68892(7) 1.53743(6) 0.02254(19) Uani 1 1 d .
Ga1 Ga 1.14750(11) -0.18411(11) 1.20022(9) 0.0155(2) Uani 1 1 d .
Ga2 Ga 1.27608(13) -0.48600(11) 1.33955(9) 0.0165(2) Uani 1 1 d .
S1 S 1.0924(3) -0.3334(3) 1.3252(2) 0.0197(5) Uani 1 1 d .
S2 S 0.9296(3) -0.0595(3) 1.1418(2) 0.0182(5) Uani 1 1 d .
S3 S 1.3468(3) -0.0479(3) 1.2887(2) 0.0207(5) Uani 1 1 d .
S4 S 1.2308(3) -0.6197(3) 1.1742(2) 0.0225(6) Uani 1 1 d .
S5 S 1.1926(3) -0.2809(3) 1.0375(2) 0.0190(5) Uani 1 1 d .
S6 S 1.5102(3) -0.3909(3) 1.3658(2) 0.0207(5) Uani 1 1 d .
S7 S 1.2830(3) -0.6103(3) 1.5048(2) 0.0199(5) Uani 1 1 d .
N1 N 1.0689(13) -0.8432(10) 1.3539(10) 0.030(2) Uani 1 1 d .
H1A H 1.0718 -0.8832 1.2858 0.036 Uiso 1 1 calc R
H1B H 1.1522 -0.7913 1.3787 0.036 Uiso 1 1 calc R
C11 C 0.9277(18) -0.7580(18) 1.3312(17) 0.055(5) Uani 1 1 d .
H11A H 0.9250 -0.7146 1.4037 0.083 Uiso 1 1 calc R
H11B H 0.8389 -0.8131 1.3032 0.083 Uiso 1 1 calc R
H11C H 0.9292 -0.6919 1.2721 0.083 Uiso 1 1 calc R
C12 C 0.9294(16) -0.4469(16) 1.5539(12) 0.039(3) Uani 1 1 d .
H12A H 0.9328 -0.4043 1.4812 0.059 Uiso 1 1 calc R
H12B H 0.8379 -0.4990 1.5398 0.059 Uiso 1 1 calc R
H12C H 1.0165 -0.5042 1.5814 0.059 Uiso 1 1 calc R
N2 N 1.5350(13) -0.4326(13) 1.0953(11) 0.038(3) Uani 1 1 d .
H2A H 1.4669 -0.4215 1.1370 0.045 Uiso 1 1 calc R
H2B H 1.4835 -0.4463 1.0185 0.045 Uiso 1 1 calc R
C21 C 1.6317(19) -0.5482(18) 1.1410(15) 0.051(4) Uani 1 1 d .
H21A H 1.7058 -0.5247 1.2142 0.077 Uiso 1 1 calc R
H21B H 1.6829 -0.5756 1.0837 0.077 Uiso 1 1 calc R
H21C H 1.5696 -0.6202 1.1552 0.077 Uiso 1 1 calc R
C22 C 1.633(2) -0.3087(18) 1.1058(19) 0.067(5) Uani 1 1 d .
H22A H 1.6683 -0.3005 1.0363 0.100 Uiso 1 1 calc R
H22B H 1.7186 -0.3154 1.1752 0.100 Uiso 1 1 calc R
H22C H 1.5734 -0.2315 1.1125 0.100 Uiso 1 1 calc R
O1 O 1.5910(15) 0.0454(19) 1.1464(12) 0.073(4) Uani 1 1 d .

loop_
_atom_site_aniso_label
_atom_site_aniso_U_11
_atom_site_aniso_U_22
_atom_site_aniso_U_33
_atom_site_aniso_U_23
_atom_site_aniso_U_13
_atom_site_aniso_U_12
Sb1 0.0175(3) 0.0150(3) 0.0149(3) 0.0015(3) 0.0005(2) 0.0011(3)
Sb2 0.0230(4) 0.0173(4) 0.0223(4) 0.0015(3) -0.0018(3) 0.0004(3)
Ga1 0.0173(5) 0.0116(5) 0.0140(5) 0.0018(4) -0.0014(4) 0.0017(5)
Ga2 0.0206(5) 0.0106(5) 0.0148(5) 0.0016(4) -0.0009(4) 0.0001(5)
S1 0.0216(13) 0.0152(11) 0.0220(12) 0.0068(9) 0.0057(10) 0.0046(9)
S2 0.0192(12) 0.0172(12) 0.0156(11) 0.0040(9) 0.0007(9) 0.0031(9)
S3 0.0226(13) 0.0153(12) 0.0194(12) 0.0032(9) -0.0022(10) -0.0035(10)
S4 0.0277(14) 0.0174(13) 0.0170(12) -0.0040(9) -0.0028(10) 0.0055(10)
S5 0.0220(12) 0.0135(11) 0.0206(12) -0.0006(9) 0.0048(10) -0.0014(9)
S6 0.0212(13) 0.0152(11) 0.0232(13) -0.0021(10) 0.0023(10) -0.0001(9)
S7 0.0198(12) 0.0167(12) 0.0186(12) 0.0049(9) -0.0019(9) 0.0003(9)
N1 0.039(6) 0.019(5) 0.040(6) -0.008(4) 0.022(5) -0.008(4)
C11 0.031(8) 0.060(11) 0.069(11) -0.017(9) 0.005(7) 0.009(7)
C12 0.040(7) 0.051(9) 0.032(7) 0.004(6) 0.018(6) 0.004(6)
N2 0.028(6) 0.053(7) 0.036(6) 0.002(5) 0.016(5) 0.005(5)
C21 0.046(9) 0.053(10) 0.059(10) -0.005(8) 0.022(8) 0.011(8)
C22 0.070(13) 0.043(10) 0.078(13) 0.004(9) 0.006(10) -0.013(9)
O1 0.050(7) 0.110(12) 0.061(8) 0.019(8) 0.016(6) 0.023(8)

loop_
_atom_type_symbol
_atom_type_description
_atom_type_scat_dispersion_real
_atom_type_scat_dispersion_imag
_atom_type_scat_source
C C 0.0033 0.0016 'International Tables Vol C Tables 4.2.6.8 and 6.1.1.4'
H H 0.0000 0.0000 'International Tables Vol C Tables 4.2.6.8 and 6.1.1.4'
N N 0.0061 0.0033 'International Tables Vol C Tables 4.2.6.8 and 6.1.1.4'
O O 0.0106 0.0060 'International Tables Vol C Tables 4.2.6.8 and 6.1.1.4'
S S 0.1246 0.1234 'International Tables Vol C Tables 4.2.6.8 and 6.1.1.4'
Ga Ga 0.2307 1.6083 'International Tables Vol C Tables 4.2.6.8 and 6.1.1.4'
Sb Sb -0.5866 1.5461 'International Tables Vol C Tables 4.2.6.8 and 6.1.1.4'

loop_
_geom_angle_atom_site_label_1
_geom_angle_atom_site_label_2
_geom_angle_atom_site_label_3
_geom_angle
_geom_angle_site_symmetry_1
_geom_angle_site_symmetry_3
S2 Sb1 S4 96.54(10) . 2_757
S2 Sb1 S5 91.54(9) . 2_757
S4 Sb1 S5 99.76(10) 2_757 2_757
S7 Sb2 S6 91.65(9) . 2_848
S7 Sb2 S3 95.69(9) . 2_848
S6 Sb2 S3 100.50(9) 2_848 2_848
S1 Ga1 S5 112.79(11) . .
S1 Ga1 S3 113.58(11) . .
S5 Ga1 S3 109.03(11) . .
S1 Ga1 S2 102.89(10) . .
S5 Ga1 S2 109.26(10) . .
S3 Ga1 S2 109.04(11) . .
S1 Ga2 S6 112.25(12) . .
S1 Ga2 S7 106.10(11) . .
S6 Ga2 S7 108.16(10) . .
S1 Ga2 S4 112.42(11) . .
S6 Ga2 S4 107.30(12) . .
S7 Ga2 S4 110.55(11) . .
Ga2 S1 Ga1 101.73(12) . .
Ga1 S2 Sb1 97.97(10) . .
Ga1 S3 Sb2 96.97(10) . 2_858
Ga2 S4 Sb1 96.45(10) . 2_747
Ga1 S5 Sb1 94.28(10) . 2_747
Ga2 S6 Sb2 96.19(11) . 2_858
Ga2 S7 Sb2 95.92(11) . .
C12 N1 C11 110.9(12) 2_748 .
C21 N2 C22 109.8(13) . .

loop_
_geom_bond_atom_site_label_1
_geom_bond_atom_site_label_2
_geom_bond_distance
_geom_bond_site_symmetry_2
Sb1 S2 2.422(3) .
Sb1 S4 2.436(3) 2_757
Sb1 S5 2.439(3) 2_757
Sb2 S7 2.429(3) .
Sb2 S6 2.434(3) 2_848
Sb2 S3 2.450(3) 2_848
Ga1 S1 2.246(3) .
Ga1 S5 2.275(3) .
Ga1 S3 2.279(3) .
Ga1 S2 2.286(3) .
Ga2 S1 2.242(3) .
Ga2 S6 2.283(3) .
Ga2 S7 2.287(3) .
Ga2 S4 2.294(3) .
S3 Sb2 2.450(3) 2_858
S4 Sb1 2.436(3) 2_747
S5 Sb1 2.439(3) 2_747
S6 Sb2 2.434(3) 2_858
N1 C12 1.495(18) 2_748
N1 C11 1.508(19) .
C12 N1 1.495(18) 2_758
N2 C21 1.46(2) .
N2 C22 1.51(2) .
